data_4341851
loop_
_publ_author_name
'Bernini, Mar\'ia Celeste'
'de Paz, Julio Romero'
'Snejko, Natalia'
'S\'aez-Puche, Regino'
'Gutierrez-Puebla, Enrique'
'Monge, Mar\'ia \'Angeles'

_publ_section_title
;
 Unusual Magnetic Behaviors and Electronic Configurations Driven by
 Diverse Co(II) or Mn(II) MOF Architectures.
;
_journal_name_full 'Inorganic chemistry'
_journal_page_first 141204082337009
_journal_paper_doi 10.1021/ic501898x
_journal_year 2014
_chemical_formula_moiety 'C17 H8 Co F6 O4'
_chemical_formula_sum 'C17 H8 Co F6 O4'
_chemical_formula_weight 449.16
_chemical_name_systematic
;
 ?
;
_space_group_crystal_system tetragonal
_space_group_IT_number 88
_space_group_name_Hall '-I 4ad'
_space_group_name_H-M_alt 'I 41/a'
_symmetry_space_group_name_Hall '-I 4ad'
_symmetry_space_group_name_H-M 'I 41/a :2'
_atom_sites_solution_hydrogens geom
_atom_sites_solution_primary direct
_audit_creation_date 2014-10-09
_audit_creation_method
;
Olex2 1.2
(compiled 2014.09.19 svn.r3010 for OlexSys, GUI svn.r4874)
;
_cell_angle_alpha 90
_cell_angle_beta 90
_cell_angle_gamma 90
_cell_formula_units_Z 16
_cell_length_a 28.3446(6)
_cell_length_b 28.3446(6)
_cell_length_c 10.5434(5)
_cell_measurement_temperature 296(2)
_cell_volume 8470.7(5)
_computing_molecular_graphics 'Olex2 (Dolomanov et al., 2009)'
_computing_publication_material 'Olex2 (Dolomanov et al., 2009)'
_computing_structure_refinement 'XL (Sheldrick, 2008)'
_computing_structure_solution 'ShelXS (Sheldrick, 2008)'
_diffrn_ambient_temperature 296.15
_diffrn_measured_fraction_theta_full 0.807
_diffrn_measured_fraction_theta_max 0.925
_diffrn_radiation_type CuK\a
_diffrn_radiation_wavelength 1.54178
_diffrn_reflns_av_R_equivalents 0.0620
_diffrn_reflns_av_unetI/netI 0.0676
_diffrn_reflns_Laue_measured_fraction_full 0.807
_diffrn_reflns_Laue_measured_fraction_max 0.925
_diffrn_reflns_limit_h_max 31
_diffrn_reflns_limit_h_min -31
_diffrn_reflns_limit_k_max 31
_diffrn_reflns_limit_k_min -23
_diffrn_reflns_limit_l_max 11
_diffrn_reflns_limit_l_min -3
_diffrn_reflns_number 15775
_diffrn_reflns_point_group_measured_fraction_full 0.807
_diffrn_reflns_point_group_measured_fraction_max 0.925
_diffrn_reflns_theta_full 67.679
_diffrn_reflns_theta_max 62.060
_diffrn_reflns_theta_min 3.118
_exptl_absorpt_coefficient_mu 7.015
_exptl_absorpt_correction_T_max 0.6780
_exptl_absorpt_correction_T_min 0.1655
_exptl_absorpt_correction_type multi-scan
_exptl_absorpt_process_details sadabs
_exptl_crystal_colour 'light blue'
_exptl_crystal_colour_modifier light
_exptl_crystal_colour_primary blue
_exptl_crystal_density_diffrn 1.409
_exptl_crystal_description plate
_exptl_crystal_F_000 3568
_exptl_crystal_size_max 0.4
_exptl_crystal_size_mid 0.08
_exptl_crystal_size_min 0.06
_refine_diff_density_max 0.341
_refine_diff_density_min -0.356
_refine_diff_density_rms 0.077
_refine_ls_extinction_method none
_refine_ls_goodness_of_fit_ref 1.129
_refine_ls_hydrogen_treatment constr
_refine_ls_matrix_type full
_refine_ls_number_parameters 253
_refine_ls_number_reflns 3089
_refine_ls_number_restraints 0
_refine_ls_restrained_S_all 1.129
_refine_ls_R_factor_all 0.0682
_refine_ls_R_factor_gt 0.0495
_refine_ls_shift/su_max 0.002
_refine_ls_shift/su_mean 0.000
_refine_ls_structure_factor_coef Fsqd
_refine_ls_weighting_details 'w=1/[\s^2^(Fo^2^)+(0.0924P)^2^+0.6131P] where P=(Fo^2^+2Fc^2^)/3'
_refine_ls_weighting_scheme calc
_refine_ls_wR_factor_gt 0.1444
_refine_ls_wR_factor_ref 0.1637
_reflns_Friedel_coverage 0.000
_reflns_number_gt 2276
_reflns_number_total 3089
_reflns_threshold_expression 'I > 2\s(I)'
_cod_data_source_file ic501898x_si_004.cif
_cod_data_source_block cbco132b_0m
_cod_database_code 4341851
_shelxl_version_number 2013-4
_shelx_space_group_comment
;
The symmetry employed for this shelxl refinement is uniquely defined
by the following loop, which should always be used as a source of
symmetry information in preference to the above space-group names.
They are only intended as comments.
;
_shelx_estimated_absorpt_t_max 0.678
_shelx_estimated_absorpt_t_min 0.166
_olex2_refinement_description
;
1. Fixed Uiso
 At 1.2 times of:
  All C(H) groups
2.a Aromatic/amide H refined with riding coordinates:
 C6(H6), C10(H10), C12(H12), C7(H7), C11(H11), C4(H4), C3(H3), C13(H13)
;
_olex2_submission_special_instructions 'No special instructions were received'

loop_
_space_group_symop_operation_xyz
'x, y, z'
'-x+1/2, -y, z+1/2'
'-y+3/4, x+1/4, z+1/4'
'y+3/4, -x+3/4, z+3/4'
'x+1/2, y+1/2, z+1/2'
'-x+1, -y+1/2, z+1'
'-y+5/4, x+3/4, z+3/4'
'y+5/4, -x+5/4, z+5/4'
'-x, -y, -z'
'x-1/2, y, -z-1/2'
'y-3/4, -x-1/4, -z-1/4'
'-y-3/4, x-3/4, -z-3/4'
'-x+1/2, -y+1/2, -z+1/2'
'x, y+1/2, -z'
'y-1/4, -x+1/4, -z+1/4'
'-y-1/4, x-1/4, -z-1/4'

loop_
_atom_site_label
_atom_site_type_symbol
_atom_site_fract_x
_atom_site_fract_y
_atom_site_fract_z
_atom_site_U_iso_or_equiv
_atom_site_adp_type
_atom_site_occupancy
_atom_site_site_symmetry_order
_atom_site_calc_flag
_atom_site_refinement_flags_posn
Co1 Co 0.26785(2) 0.04230(2) 0.00841(6) 0.0322(3) Uani 1 1 d .
O2 O 0.26843(9) -0.03569(9) 0.0627(3) 0.0404(7) Uani 1 1 d .
O4 O 0.33358(10) 0.05733(10) 0.0515(3) 0.0464(8) Uani 1 1 d .
O1 O 0.20796(9) -0.00318(10) -0.0323(3) 0.0423(8) Uani 1 1 d .
O3 O 0.23590(11) 0.10383(10) -0.0294(3) 0.0461(8) Uani 1 1 d .
C2 C 0.19946(14) -0.08334(14) 0.0341(4) 0.0372(10) Uani 1 1 d .
F1 F 0.55820(11) 0.12820(15) -0.0863(3) 0.0896(11) Uani 1 1 d .
F4 F 0.49567(10) 0.19903(10) 0.2124(4) 0.0966(12) Uani 1 1 d .
F5 F 0.53705(10) 0.16145(12) 0.3491(4) 0.0785(9) Uani 1 1 d .
C14 C 0.49817(13) 0.11033(14) 0.1262(4) 0.0421(11) Uani 1 1 d .
F6 F 0.57002(10) 0.21198(10) 0.2237(4) 0.0875(12) Uani 1 1 d .
C8 C 0.36246(14) 0.04414(15) 0.1361(5) 0.0392(11) Uani 1 1 d .
F3 F 0.60321(10) 0.17710(13) 0.0094(3) 0.0901(12) Uani 1 1 d .
F2 F 0.53133(11) 0.19569(13) -0.0297(4) 0.0969(12) Uani 1 1 d .
C6 C 0.18974(15) -0.16038(14) 0.1247(4) 0.0477(12) Uani 1 1 d .
H6 H 0.2018 -0.1854 0.1718 0.057 Uiso 1 1 calc R
C9 C 0.40996(13) 0.06601(14) 0.1321(4) 0.0396(11) Uani 1 1 d .
C17 C 0.53738(17) 0.17859(17) 0.2319(7) 0.0642(17) Uani 1 1 d .
C1 C 0.22688(15) -0.03875(15) 0.0215(4) 0.0384(11) Uani 1 1 d .
C10 C 0.42168(16) 0.09643(19) 0.0361(5) 0.0594(14) Uani 1 1 d .
H10 H 0.3999 0.1021 -0.0282 0.071 Uiso 1 1 calc R
C12 C 0.48667(15) 0.07920(16) 0.2226(4) 0.0455(12) Uani 1 1 d .
H12 H 0.5086 0.0729 0.2861 0.055 Uiso 1 1 calc R
C7 C 0.21740(15) -0.12113(14) 0.1024(5) 0.0470(12) Uani 1 1 d .
H7 H 0.2481 -0.1200 0.1332 0.056 Uiso 1 1 calc R
C11 C 0.44337(15) 0.05745(16) 0.2256(5) 0.0468(12) Uani 1 1 d .
H11 H 0.4363 0.0367 0.2913 0.056 Uiso 1 1 calc R
C15 C 0.54506(13) 0.13787(15) 0.1325(5) 0.0433(11) Uani 1 1 d .
C5 C 0.14346(14) -0.16295(13) 0.0770(4) 0.0378(10) Uani 1 1 d .
C4 C 0.12702(16) -0.12536(15) 0.0056(5) 0.0495(13) Uani 1 1 d .
H4 H 0.0967 -0.1266 -0.0280 0.059 Uiso 1 1 calc R
C3 C 0.15467(15) -0.08621(15) -0.0168(4) 0.0451(12) Uani 1 1 d .
H3 H 0.1431 -0.0616 -0.0662 0.054 Uiso 1 1 calc R
C13 C 0.46459(16) 0.11881(19) 0.0322(5) 0.0630(15) Uani 1 1 d .
H13 H 0.4713 0.1397 -0.0334 0.076 Uiso 1 1 calc R
C16 C 0.55901(18) 0.1599(2) 0.0068(6) 0.0663(16) Uani 1 1 d .

loop_
_atom_site_aniso_label
_atom_site_aniso_U_11
_atom_site_aniso_U_22
_atom_site_aniso_U_33
_atom_site_aniso_U_23
_atom_site_aniso_U_13
_atom_site_aniso_U_12
Co1 0.0266(4) 0.0284(4) 0.0417(5) 0.0030(3) -0.0051(3) -0.0003(3)
O2 0.0327(16) 0.0359(16) 0.0525(19) -0.0040(15) -0.0001(15) -0.0039(12)
O4 0.0332(16) 0.0518(19) 0.0542(19) 0.0096(17) -0.0101(16) -0.0079(13)
O1 0.0419(17) 0.0306(16) 0.054(2) 0.0024(15) -0.0013(15) -0.0036(13)
O3 0.0507(19) 0.0332(16) 0.0545(19) -0.0011(15) -0.0095(17) 0.0043(14)
C2 0.039(2) 0.029(2) 0.044(3) 0.000(2) 0.000(2) -0.0044(18)
F1 0.067(2) 0.145(3) 0.0578(19) 0.023(2) 0.0041(18) -0.016(2)
F4 0.0503(18) 0.0610(19) 0.178(4) -0.017(2) -0.009(2) 0.0236(15)
F5 0.070(2) 0.084(2) 0.082(2) -0.024(2) 0.0118(19) 0.0073(16)
C14 0.023(2) 0.044(2) 0.059(3) 0.009(2) 0.001(2) 0.0013(18)
F6 0.0559(19) 0.0467(17) 0.160(4) -0.0098(19) -0.0073(19) -0.0063(15)
C8 0.033(2) 0.037(2) 0.047(3) 0.002(2) 0.006(2) 0.0049(19)
F3 0.0420(17) 0.124(3) 0.104(3) 0.052(2) -0.0012(16) -0.0310(17)
F2 0.0567(19) 0.098(3) 0.136(3) 0.071(2) -0.0176(19) -0.0115(17)
C6 0.050(3) 0.028(2) 0.066(3) 0.012(2) -0.008(3) -0.0025(19)
C9 0.026(2) 0.043(2) 0.050(3) 0.008(2) -0.003(2) -0.0049(18)
C17 0.037(3) 0.039(3) 0.117(6) -0.008(3) -0.009(3) 0.009(2)
C1 0.040(3) 0.035(3) 0.040(3) -0.007(2) 0.006(2) -0.004(2)
C10 0.037(3) 0.079(4) 0.063(3) 0.035(3) -0.016(2) -0.014(2)
C12 0.031(2) 0.059(3) 0.047(3) 0.022(2) -0.005(2) 0.000(2)
C7 0.037(2) 0.034(2) 0.069(3) -0.002(2) -0.010(2) -0.0025(19)
C11 0.031(2) 0.056(3) 0.054(3) 0.021(2) -0.005(2) -0.008(2)
C15 0.024(2) 0.044(2) 0.062(3) 0.014(2) 0.000(2) -0.0007(18)
C5 0.039(2) 0.026(2) 0.049(3) -0.004(2) 0.000(2) -0.0013(18)
C4 0.041(3) 0.036(3) 0.072(4) 0.006(2) -0.010(2) -0.003(2)
C3 0.043(3) 0.034(2) 0.058(3) 0.011(2) -0.005(2) -0.005(2)
C13 0.033(3) 0.089(4) 0.067(3) 0.047(3) -0.016(3) -0.012(2)
C16 0.038(3) 0.080(4) 0.080(4) 0.029(4) -0.005(3) -0.006(3)

loop_
_atom_type_symbol
_atom_type_description
_atom_type_scat_dispersion_real
_atom_type_scat_dispersion_imag
_atom_type_scat_source
C C 0.0181 0.0091 'International Tables Vol C Tables 4.2.6.8 and 6.1.1.4'
H H 0.0000 0.0000 'International Tables Vol C Tables 4.2.6.8 and 6.1.1.4'
O O 0.0492 0.0322 'International Tables Vol C Tables 4.2.6.8 and 6.1.1.4'
F F 0.0727 0.0534 'International Tables Vol C Tables 4.2.6.8 and 6.1.1.4'
Co Co -2.3653 3.6143 'International Tables Vol C Tables 4.2.6.8 and 6.1.1.4'

loop_
_geom_angle_atom_site_label_1
_geom_angle_atom_site_label_2
_geom_angle_atom_site_label_3
_geom_angle
_geom_angle_site_symmetry_1
_geom_angle_site_symmetry_3
O2 Co1 O2 86.35(8) 7_444 .
O2 Co1 O1 162.10(10) 7_444 8_444
O2 Co1 O1 75.93(10) . 8_444
O4 Co1 O2 93.72(12) . 7_444
O4 Co1 O2 98.35(11) . .
O4 Co1 O1 156.16(12) . .
O4 Co1 O1 91.42(12) . 8_444
O4 Co1 O3 106.60(12) . .
O1 Co1 O2 79.30(10) . 7_444
O1 Co1 O2 58.74(11) . .
O1 Co1 O1 89.14(9) . 8_444
O3 Co1 O2 100.50(12) . 7_444
O3 Co1 O2 153.52(12) . .
O3 Co1 O1 97.11(12) . .
O3 Co1 O1 94.42(11) . 8_444
Co1 O2 Co1 90.83(10) 8_444 .
C1 O2 Co1 128.2(3) . 8_444
C1 O2 Co1 88.5(2) . .
C8 O4 Co1 135.4(3) . .
Co1 O1 Co1 92.20(11) . 7_444
C1 O1 Co1 93.0(2) . .
C1 O1 Co1 129.6(3) . 7_444
C8 O3 Co1 128.0(3) 7_444 .
C7 C2 C1 120.6(4) . .
C3 C2 C1 119.7(4) . .
C3 C2 C7 119.6(4) . .
C12 C14 C15 119.6(4) . .
C12 C14 C13 118.1(4) . .
C13 C14 C15 122.1(4) . .
O4 C8 C9 116.3(4) . .
O3 C8 O4 125.0(4) 8_444 .
O3 C8 C9 118.7(4) 8_444 .
C7 C6 C5 120.6(4) . .
C10 C9 C8 120.2(4) . .
C10 C9 C11 118.0(4) . .
C11 C9 C8 121.7(4) . .
F4 C17 C15 109.8(4) . .
F5 C17 F4 107.2(5) . .
F5 C17 C15 110.6(4) . .
F6 C17 F4 107.4(4) . .
F6 C17 F5 109.1(5) . .
F6 C17 C15 112.5(5) . .
O2 C1 O1 119.5(4) . .
O2 C1 C2 121.1(4) . .
O1 C1 C2 119.4(4) . .
C9 C10 C13 121.9(4) . .
C11 C12 C14 120.9(4) . .
C6 C7 C2 120.2(4) . .
C12 C11 C9 120.9(4) . .
C14 C15 C17 106.3(3) . .
C14 C15 C5 112.6(3) . 15_655
C5 C15 C17 110.1(4) 15_655 .
C16 C15 C14 113.3(4) . .
C16 C15 C17 108.4(4) . .
C16 C15 C5 106.1(4) . 15_655
C6 C5 C15 118.5(4) . 12_656
C4 C5 C6 117.9(4) . .
C4 C5 C15 123.3(4) . 12_656
C3 C4 C5 121.4(4) . .
C4 C3 C2 120.3(4) . .
C10 C13 C14 120.2(4) . .
F1 C16 F3 106.0(5) . .
F1 C16 F2 106.8(5) . .
F1 C16 C15 111.2(5) . .
F3 C16 C15 112.0(4) . .
F2 C16 F3 106.1(5) . .
F2 C16 C15 114.2(5) . .

loop_
_geom_bond_atom_site_label_1
_geom_bond_atom_site_label_2
_geom_bond_distance
_geom_bond_site_symmetry_2
Co1 O2 2.284(3) .
Co1 O2 2.230(3) 7_444
Co1 O4 1.965(3) .
Co1 O1 2.174(3) .
Co1 O1 2.286(3) 8_444
Co1 O3 2.005(3) .
O2 Co1 2.230(3) 8_444
O2 C1 1.258(5) .
O4 C8 1.267(5) .
O1 Co1 2.286(3) 7_444
O1 C1 1.275(5) .
O3 C8 1.257(5) 7_444
C2 C1 1.490(6) .
C2 C7 1.387(6) .
C2 C3 1.380(6) .
F1 C16 1.331(7) .
F4 C17 1.333(5) .
F5 C17 1.327(7) .
C14 C12 1.385(6) .
C14 C15 1.543(5) .
C14 C13 1.395(6) .
F6 C17 1.326(6) .
C8 O3 1.257(5) 8_444
C8 C9 1.483(5) .
F3 C16 1.344(6) .
F2 C16 1.339(6) .
C6 C7 1.381(6) .
C6 C5 1.407(6) .
C9 C10 1.371(6) .
C9 C11 1.389(6) .
C17 C15 1.575(7) .
C10 C13 1.373(6) .
C12 C11 1.374(6) .
C15 C5 1.546(6) 15_655
C15 C16 1.517(7) .
C5 C15 1.545(6) 12_656
C5 C4 1.385(6) .
C4 C3 1.379(6) .

loop_
_geom_torsion_atom_site_label_1
_geom_torsion_atom_site_label_2
_geom_torsion_atom_site_label_3
_geom_torsion_atom_site_label_4
_geom_torsion
_geom_torsion_site_symmetry_1
_geom_torsion_site_symmetry_4
Co1 O2 C1 O1 94.7(4) 8_444 .
Co1 O2 C1 O1 4.8(4) . .
Co1 O2 C1 C2 -175.5(4) . .
Co1 O2 C1 C2 -85.7(4) 8_444 .
Co1 O4 C8 O3 1.0(7) . 8_444
Co1 O4 C8 C9 -179.6(3) . .
Co1 O1 C1 O2 90.3(4) 7_444 .
Co1 O1 C1 O2 -5.0(4) . .
Co1 O1 C1 C2 175.3(3) . .
Co1 O1 C1 C2 -89.3(4) 7_444 .
O4 C8 C9 C10 -4.0(6) . .
O4 C8 C9 C11 174.5(4) . .
O3 C8 C9 C10 175.5(4) 8_444 .
O3 C8 C9 C11 -6.0(6) 8_444 .
F4 C17 C15 C14 -44.4(6) . .
F4 C17 C15 C5 -166.6(4) . 15_655
F4 C17 C15 C16 77.8(5) . .
F5 C17 C15 C14 73.8(4) . .
F5 C17 C15 C5 -48.4(5) . 15_655
F5 C17 C15 C16 -164.1(4) . .
C14 C12 C11 C9 0.1(7) . .
C14 C15 C16 F1 -51.7(5) . .
C14 C15 C16 F3 -170.1(4) . .
C14 C15 C16 F2 69.3(6) . .
F6 C17 C15 C14 -163.9(4) . .
F6 C17 C15 C5 73.9(5) . 15_655
F6 C17 C15 C16 -41.8(6) . .
C8 C9 C10 C13 177.3(5) . .
C8 C9 C11 C12 -177.9(4) . .
C6 C5 C4 C3 -1.0(7) . .
C9 C10 C13 C14 1.1(9) . .
C17 C15 C16 F1 -169.4(4) . .
C17 C15 C16 F3 72.2(6) . .
C17 C15 C16 F2 -48.4(6) . .
C1 C2 C7 C6 173.2(4) . .
C1 C2 C3 C4 -173.2(4) . .
C10 C9 C11 C12 0.6(7) . .
C12 C14 C15 C17 -76.6(5) . .
C12 C14 C15 C5 43.9(6) . 15_655
C12 C14 C15 C16 164.4(4) . .
C12 C14 C13 C10 -0.4(8) . .
C7 C2 C1 O2 6.4(6) . .
C7 C2 C1 O1 -174.0(4) . .
C7 C2 C3 C4 3.2(7) . .
C7 C6 C5 C15 -173.0(4) . 12_656
C7 C6 C5 C4 1.0(7) . .
C11 C9 C10 C13 -1.3(8) . .
C15 C14 C12 C11 174.0(4) . .
C15 C14 C13 C10 -174.5(5) . .
C15 C5 C4 C3 172.8(4) 12_656 .
C5 C6 C7 C2 1.1(7) . .
C5 C15 C16 F1 72.4(5) 15_655 .
C5 C15 C16 F3 -46.0(6) 15_655 .
C5 C15 C16 F2 -166.6(4) 15_655 .
C5 C4 C3 C2 -1.1(7) . .
C3 C2 C1 O2 -177.3(4) . .
C3 C2 C1 O1 2.4(6) . .
C3 C2 C7 C6 -3.2(7) . .
C13 C14 C12 C11 -0.2(7) . .
C13 C14 C15 C17 97.4(5) . .
C13 C14 C15 C5 -142.1(5) . 15_655
C13 C14 C15 C16 -21.6(6) . .

loop_
_smtbx_masks_void_nr
_smtbx_masks_void_average_x
_smtbx_masks_void_average_y
_smtbx_masks_void_average_z
_smtbx_masks_void_volume
_smtbx_masks_void_count_electrons
1 0.000 0.000 -0.787 338.7 85.7
2 0.000 0.500 -0.719 338.7 85.7
3 0.250 0.250 -0.478 338.7 85.7
4 0.250 0.750 -0.785 338.7 85.7
5 0.500 0.000 -0.488 338.7 85.7
6 0.500 0.500 -0.814 338.7 85.7
7 0.750 0.250 -0.285 338.7 85.7
8 0.750 0.750 -0.978 338.7 85.7
